data_7052862
loop_
_publ_author_name
'Helttunen, Kaisa'
'Salorinne, Kirsi'
'Barboza, Tahnie'
'Barbosa, H\'el\`ene Campos'
'Suhonen, Aku'
'Nissinen, Maija'

_publ_section_title
;
 Cation binding resorcinarene bis-crowns: the effect of lower rim alkyl
 chain length on crystal packing and solid lipid nanoparticles
;
_journal_issue 3
_journal_name_full 'New Journal of Chemistry'
_journal_page_first 789
_journal_paper_doi 10.1039/c2nj20981k
_journal_volume 36
_journal_year 2012
_chemical_formula_sum 'C64 H92 O14'
_chemical_formula_weight 1085.38
_chemical_name_systematic
;
?
;
_space_group_IT_number 2
_symmetry_cell_setting triclinic
_symmetry_space_group_name_Hall '-P 1'
_symmetry_space_group_name_H-M 'P -1'
_atom_sites_solution_hydrogens geom
_atom_sites_solution_primary direct
_atom_sites_solution_secondary difmap
_audit_creation_method SHELXL-97
_cell_angle_alpha 78.135(2)
_cell_angle_beta 88.922(2)
_cell_angle_gamma 62.066(2)
_cell_formula_units_Z 4
_cell_length_a 15.5428(4)
_cell_length_b 16.2070(5)
_cell_length_c 28.1062(9)
_cell_measurement_reflns_used 11165
_cell_measurement_temperature 173(2)
_cell_measurement_theta_max 66.93
_cell_measurement_theta_min 3.17
_cell_volume 6096.8(3)
_computing_structure_refinement 'SHELXL-97 (Sheldrick, 1997)'
_computing_structure_solution 'SHELXS-97 (Sheldrick, 1990)'
_diffrn_ambient_temperature 173(2)
_diffrn_measured_fraction_theta_full 0.924
_diffrn_measured_fraction_theta_max 0.924
_diffrn_radiation_monochromator graphite
_diffrn_radiation_source 'fine-focus sealed tube'
_diffrn_radiation_type CuK\a
_diffrn_radiation_wavelength 1.54178
_diffrn_reflns_av_R_equivalents 0.0909
_diffrn_reflns_av_sigmaI/netI 0.0965
_diffrn_reflns_limit_h_max 18
_diffrn_reflns_limit_h_min -17
_diffrn_reflns_limit_k_max 19
_diffrn_reflns_limit_k_min -19
_diffrn_reflns_limit_l_max 33
_diffrn_reflns_limit_l_min -27
_diffrn_reflns_number 29260
_diffrn_reflns_theta_full 66.93
_diffrn_reflns_theta_max 66.93
_diffrn_reflns_theta_min 3.17
_exptl_absorpt_coefficient_mu 0.661
_exptl_absorpt_correction_T_max 0.9552
_exptl_absorpt_correction_T_min 0.9074
_exptl_absorpt_correction_type multi-scan
_exptl_absorpt_process_details 'Denzo (Otwinowski, Borek, Majewski & Minor, 2003)'
_exptl_crystal_colour colorless
_exptl_crystal_density_diffrn 1.182
_exptl_crystal_density_method 'not measured'
_exptl_crystal_description plate
_exptl_crystal_F_000 2352
_exptl_crystal_size_max 0.15
_exptl_crystal_size_mid 0.10
_exptl_crystal_size_min 0.07
_refine_diff_density_max 0.470
_refine_diff_density_min -0.378
_refine_diff_density_rms 0.055
_refine_ls_extinction_method none
_refine_ls_goodness_of_fit_ref 1.063
_refine_ls_hydrogen_treatment constr
_refine_ls_matrix_type full
_refine_ls_number_parameters 1454
_refine_ls_number_reflns 20072
_refine_ls_number_restraints 8
_refine_ls_restrained_S_all 1.065
_refine_ls_R_factor_all 0.1516
_refine_ls_R_factor_gt 0.0792
_refine_ls_shift/su_max 0.000
_refine_ls_shift/su_mean 0.000
_refine_ls_structure_factor_coef Fsqd
_refine_ls_weighting_details 'calc w=1/[\s^2^(Fo^2^)+(0.0700P)^2^+6.6975P] where P=(Fo^2^+2Fc^2^)/3'
_refine_ls_weighting_scheme calc
_refine_ls_wR_factor_gt 0.1761
_refine_ls_wR_factor_ref 0.2167
_reflns_number_gt 11165
_reflns_number_total 20072
_reflns_threshold_expression >2sigma(I)
_cod_data_source_file c2nj20981k.txt
_cod_data_source_block C4
_cod_original_sg_symbol_H-M P-1
_cod_database_code 7052862

loop_
_symmetry_equiv_pos_as_xyz
'x, y, z'
'-x, -y, -z'

loop_
_atom_site_label
_atom_site_type_symbol
_atom_site_fract_x
_atom_site_fract_y
_atom_site_fract_z
_atom_site_U_iso_or_equiv
_atom_site_adp_type
_atom_site_occupancy
_atom_site_symmetry_multiplicity
_atom_site_calc_flag
_atom_site_refinement_flags
_atom_site_disorder_assembly
_atom_site_disorder_group
C1A C 0.0179(3) 0.7806(3) 0.26740(14) 0.0366(10) Uani 1 1 d . . .
C2A C 0.0919(3) 0.7036(3) 0.29989(14) 0.0366(10) Uani 1 1 d . . .
H2A H 0.1575 0.6914 0.2963 0.044 Uiso 1 1 calc R . .
C3A C 0.0744(3) 0.6438(3) 0.33739(13) 0.0336(9) Uani 1 1 d . . .
C4A C -0.0221(3) 0.6624(3) 0.34176(14) 0.0376(10) Uani 1 1 d . . .
C5A C -0.0982(3) 0.7381(3) 0.30947(15) 0.0402(10) Uani 1 1 d . . .
H5A H -0.1636 0.7494 0.3125 0.048 Uiso 1 1 calc R . .
C6A C -0.0777(3) 0.7964(3) 0.27309(14) 0.0382(10) Uani 1 1 d . B .
C7A C 0.1550(3) 0.5589(3) 0.37295(14) 0.0365(10) Uani 1 1 d . . .
H7A H 0.1312 0.5621 0.4062 0.044 Uiso 1 1 calc R . .
C8A C 0.1693(3) 0.4642(3) 0.36355(14) 0.0349(9) Uani 1 1 d . . .
C9A C 0.1527(3) 0.4520(3) 0.31793(14) 0.0374(10) Uani 1 1 d . . .
H9A H 0.1327 0.5053 0.2911 0.045 Uiso 1 1 calc R . .
C10A C 0.1634(3) 0.3665(3) 0.30894(14) 0.0363(10) Uani 1 1 d . . .
C11A C 0.1922(3) 0.2900(3) 0.34876(15) 0.0408(10) Uani 1 1 d . . .
C12A C 0.2080(3) 0.2985(3) 0.39536(16) 0.0437(11) Uani 1 1 d . . .
H12A H 0.2254 0.2457 0.4223 0.052 Uiso 1 1 calc R . .
C13A C 0.1982(3) 0.3846(3) 0.40246(14) 0.0391(10) Uani 1 1 d . . .
C14A C 0.1423(3) 0.3578(3) 0.25783(15) 0.0422(10) Uani 1 1 d . . .
H14A H 0.1231 0.3060 0.2624 0.051 Uiso 1 1 calc R . .
C15A C 0.0559(3) 0.4481(3) 0.22926(15) 0.0392(10) Uani 1 1 d . . .
C16A C 0.0658(3) 0.5084(3) 0.18862(15) 0.0428(11) Uani 1 1 d . . .
H16A H 0.1300 0.4936 0.1800 0.051 Uiso 1 1 calc R . .
C17A C -0.0125(3) 0.5889(3) 0.16002(15) 0.0401(10) Uani 1 1 d . . .
C18A C -0.1055(3) 0.6107(3) 0.17426(16) 0.0423(11) Uani 1 1 d . . .
C19A C -0.1195(3) 0.5535(3) 0.21473(16) 0.0453(11) Uani 1 1 d . . .
H19A H -0.1834 0.5696 0.2242 0.054 Uiso 1 1 calc R . .
C20A C -0.0387(3) 0.4724(3) 0.24106(15) 0.0429(11) Uani 1 1 d . . .
C21A C 0.0005(3) 0.6494(3) 0.11454(15) 0.0412(10) Uani 1 1 d . . .
H21A H -0.0548 0.6678 0.0900 0.049 Uiso 1 1 calc R . .
C22A C -0.0068(3) 0.7429(3) 0.12275(15) 0.0401(10) Uani 1 1 d . . .
C23A C 0.0178(3) 0.7519(3) 0.16797(14) 0.0393(10) Uani 1 1 d . . .
H23A H 0.0399 0.6978 0.1945 0.047 Uiso 1 1 calc R . .
C24A C 0.0117(3) 0.8357(3) 0.17640(14) 0.0404(10) Uani 1 1 d . . .
C25A C -0.0183(3) 0.9132(3) 0.13674(15) 0.0432(11) Uani 1 1 d . . .
C26A C -0.0444(3) 0.9074(3) 0.09094(15) 0.0465(11) Uani 1 1 d . . .
H26A H -0.0663 0.9613 0.0643 0.056 Uiso 1 1 calc R . .
C27A C -0.0385(3) 0.8226(3) 0.08444(15) 0.0441(11) Uani 1 1 d . . .
C28A C 0.0369(3) 0.8459(3) 0.22646(14) 0.0391(10) Uani 1 1 d . . .
H28A H -0.0100 0.9129 0.2288 0.047 Uiso 1 1 calc R . .
C29A C 0.2515(3) 0.5617(3) 0.37530(15) 0.0383(10) Uani 1 1 d . . .
H29A H 0.2724 0.5693 0.3419 0.046 Uiso 1 1 calc R . .
H29B H 0.3021 0.4999 0.3950 0.046 Uiso 1 1 calc R . .
C30A C 0.2450(3) 0.6431(3) 0.39741(15) 0.0418(10) Uani 1 1 d . . .
H30A H 0.1885 0.7038 0.3805 0.050 Uiso 1 1 calc R . .
H30B H 0.2329 0.6307 0.4322 0.050 Uiso 1 1 calc R . .
C31A C 0.3355(4) 0.6549(4) 0.3939(2) 0.0614(14) Uani 1 1 d . . .
H31A H 0.3456 0.6716 0.3591 0.074 Uiso 1 1 calc R . .
H31B H 0.3929 0.5934 0.4092 0.074 Uiso 1 1 calc R . .
C32A C 0.3281(4) 0.7331(4) 0.4191(2) 0.0757(17) Uani 1 1 d . . .
H32A H 0.2703 0.7937 0.4046 0.114 Uiso 1 1 calc R . .
H32B H 0.3869 0.7407 0.4147 0.114 Uiso 1 1 calc R . .
H32C H 0.3224 0.7147 0.4540 0.114 Uiso 1 1 calc R . .
C33A C 0.2342(3) 0.3246(3) 0.22997(15) 0.0467(11) Uani 1 1 d . . .
H33A H 0.2146 0.3311 0.1955 0.056 Uiso 1 1 calc R . .
H33B H 0.2626 0.3679 0.2303 0.056 Uiso 1 1 calc R . .
C34A C 0.3121(3) 0.2231(4) 0.24992(18) 0.0583(13) Uani 1 1 d . . .
H34A H 0.2828 0.1798 0.2526 0.070 Uiso 1 1 calc R . .
H34B H 0.3372 0.2177 0.2831 0.070 Uiso 1 1 calc R . .
C35A C 0.3974(4) 0.1909(4) 0.2178(2) 0.0854(19) Uani 1 1 d . . .
H35A H 0.4341 0.2264 0.2196 0.103 Uiso 1 1 calc R . .
H35B H 0.3718 0.2056 0.1834 0.103 Uiso 1 1 calc R . .
C36A C 0.4677(5) 0.0803(6) 0.2352(3) 0.133(3) Uani 1 1 d . . .
H36A H 0.4904 0.0655 0.2697 0.200 Uiso 1 1 calc R . .
H36B H 0.5241 0.0615 0.2157 0.200 Uiso 1 1 calc R . .
H36C H 0.4326 0.0451 0.2311 0.200 Uiso 1 1 calc R . .
C37A C 0.0956(4) 0.5949(3) 0.09105(17) 0.0531(12) Uani 1 1 d . A .
H37A H 0.1008 0.6399 0.0629 0.064 Uiso 1 1 calc R . .
H37B H 0.1520 0.5723 0.1151 0.064 Uiso 1 1 calc R . .
C38A C 0.1021(4) 0.5090(4) 0.0736(2) 0.0755(17) Uani 1 1 d D . .
H38A H 0.1040 0.4612 0.1024 0.091 Uiso 0.652(9) 1 calc PR A 1
H38B H 0.0416 0.5307 0.0527 0.091 Uiso 0.652(9) 1 calc PR A 1
H38E H 0.0745 0.5286 0.0392 0.091 Uiso 0.348(9) 1 calc PR A 2
H38F H 0.0655 0.4810 0.0940 0.091 Uiso 0.348(9) 1 calc PR A 2
C39A C 0.1886(7) 0.4599(7) 0.0455(4) 0.084(3) Uani 0.652(9) 1 d PD A 1
H39A H 0.2494 0.4354 0.0668 0.101 Uiso 0.652(9) 1 calc PR A 1
H39B H 0.1883 0.5077 0.0172 0.101 Uiso 0.652(9) 1 calc PR A 1
C40A C 0.1898(9) 0.3776(9) 0.0274(6) 0.126(5) Uani 0.652(9) 1 d PD A 1
H40A H 0.1985 0.3260 0.0553 0.190 Uiso 0.652(9) 1 calc PR A 1
H40B H 0.2438 0.3534 0.0068 0.190 Uiso 0.652(9) 1 calc PR A 1
H40C H 0.1278 0.4000 0.0083 0.190 Uiso 0.652(9) 1 calc PR A 1
C39C C 0.2147(8) 0.4338(11) 0.0786(8) 0.084(3) Uani 0.348(9) 1 d PD A 2
H39C H 0.2471 0.4634 0.0558 0.101 Uiso 0.348(9) 1 calc PR A 2
H39D H 0.2413 0.4252 0.1120 0.101 Uiso 0.348(9) 1 calc PR A 2
C40C C 0.2468(19) 0.3337(14) 0.0695(11) 0.126(5) Uani 0.348(9) 1 d PD A 2
H40D H 0.1985 0.3130 0.0808 0.190 Uiso 0.348(9) 1 calc PR A 2
H40E H 0.3106 0.2885 0.0875 0.190 Uiso 0.348(9) 1 calc PR A 2
H40F H 0.2518 0.3357 0.0345 0.190 Uiso 0.348(9) 1 calc PR A 2
C41A C 0.1383(3) 0.8380(3) 0.22887(15) 0.0418(10) Uani 1 1 d . . .
H41A H 0.1454 0.8748 0.1977 0.050 Uiso 1 1 calc R . .
H41B H 0.1875 0.7700 0.2319 0.050 Uiso 1 1 calc R . .
C42A C 0.1617(3) 0.8734(3) 0.27063(15) 0.0451(11) Uani 1 1 d . . .
H42A H 0.1045 0.9344 0.2734 0.054 Uiso 1 1 calc R . .
H42B H 0.1737 0.8260 0.3016 0.054 Uiso 1 1 calc R . .
C43A C 0.2497(4) 0.8888(4) 0.26319(19) 0.0638(14) Uani 1 1 d . . .
H43A H 0.2416 0.9282 0.2299 0.077 Uiso 1 1 calc R . .
H43B H 0.3082 0.8259 0.2651 0.077 Uiso 1 1 calc R . .
C44A C 0.2677(4) 0.9374(4) 0.2998(2) 0.0735(16) Uani 1 1 d . . .
H44A H 0.2093 0.9987 0.2992 0.110 Uiso 1 1 calc R . .
H44B H 0.3233 0.9487 0.2912 0.110 Uiso 1 1 calc R . .
H44C H 0.2822 0.8961 0.3326 0.110 Uiso 1 1 calc R . .
C45A C -0.2473(6) 0.8961(9) 0.2459(6) 0.060(4) Uani 0.70(3) 1 d P B 1
H45A H -0.2557 0.8420 0.2412 0.090 Uiso 0.70(3) 1 calc PR B 1
H45B H -0.2897 0.9535 0.2212 0.090 Uiso 0.70(3) 1 calc PR B 1
H45C H -0.2648 0.9075 0.2785 0.090 Uiso 0.70(3) 1 calc PR B 1
C45C C -0.221(3) 0.864(2) 0.2196(19) 0.093(13) Uani 0.30(3) 1 d P B 2
H45D H -0.1905 0.8093 0.2043 0.140 Uiso 0.30(3) 1 calc PR B 2
H45E H -0.2609 0.9225 0.1947 0.140 Uiso 0.30(3) 1 calc PR B 2
H45F H -0.2622 0.8540 0.2443 0.140 Uiso 0.30(3) 1 calc PR B 2
C46A C 0.2415(4) 0.3190(3) 0.48847(15) 0.0502(12) Uani 1 1 d . . .
H46A H 0.1925 0.2967 0.4912 0.075 Uiso 1 1 calc R . .
H46B H 0.2475 0.3386 0.5185 0.075 Uiso 1 1 calc R . .
H46C H 0.3047 0.2670 0.4836 0.075 Uiso 1 1 calc R . .
C47A C -0.1431(3) 0.4289(3) 0.29250(17) 0.0514(12) Uani 1 1 d . . .
H47A H -0.1787 0.4917 0.3007 0.077 Uiso 1 1 calc R . .
H47B H -0.1385 0.3790 0.3204 0.077 Uiso 1 1 calc R . .
H47C H -0.1780 0.4276 0.2642 0.077 Uiso 1 1 calc R . .
C48A C -0.1026(4) 0.8969(4) 0.00103(16) 0.0689(16) Uani 1 1 d . . .
H48A H -0.1578 0.9496 0.0115 0.103 Uiso 1 1 calc R . .
H48B H -0.1248 0.8831 -0.0273 0.103 Uiso 1 1 calc R . .
H48C H -0.0515 0.9151 -0.0078 0.103 Uiso 1 1 calc R . .
C49A C -0.1027(4) 0.5698(4) 0.37002(18) 0.0596(13) Uani 1 1 d . . .
H49A H -0.0985 0.5604 0.3362 0.072 Uiso 1 1 calc R . .
H49B H -0.1711 0.6158 0.3736 0.072 Uiso 1 1 calc R . .
C50A C -0.0720(4) 0.4760(4) 0.40566(16) 0.0574(13) Uani 1 1 d . . .
H50A H -0.1033 0.4412 0.3949 0.069 Uiso 1 1 calc R . .
H50B H -0.0002 0.4357 0.4076 0.069 Uiso 1 1 calc R . .
C52A C -0.0403(4) 0.4234(4) 0.49281(18) 0.0675(15) Uani 1 1 d . . .
H52A H -0.0614 0.4482 0.5227 0.081 Uiso 1 1 calc R . .
H52B H 0.0273 0.4132 0.4893 0.081 Uiso 1 1 calc R . .
C53A C -0.0380(4) 0.3307(4) 0.50009(19) 0.0656(15) Uani 1 1 d . . .
H53A H -0.0109 0.2940 0.5339 0.079 Uiso 1 1 calc R . .
H53B H -0.1053 0.3404 0.4956 0.079 Uiso 1 1 calc R . .
C55A C 0.0083(4) 0.1984(4) 0.4634(2) 0.0674(15) Uani 1 1 d . . .
H55A H -0.0621 0.2177 0.4585 0.081 Uiso 1 1 calc R . .
H55B H 0.0361 0.1486 0.4940 0.081 Uiso 1 1 calc R . .
C56A C 0.0592(4) 0.1599(4) 0.4218(2) 0.0730(16) Uani 1 1 d . . .
H56A H 0.0367 0.1163 0.4133 0.088 Uiso 1 1 calc R . .
H56B H 0.0426 0.2133 0.3930 0.088 Uiso 1 1 calc R . .
C58A C 0.2138(4) 0.0660(3) 0.39542(17) 0.0582(13) Uani 1 1 d . . .
H58A H 0.1679 0.0649 0.3719 0.070 Uiso 1 1 calc R . .
H58B H 0.2624 -0.0012 0.4099 0.070 Uiso 1 1 calc R . .
C59A C 0.2648(4) 0.1165(3) 0.36892(17) 0.0530(12) Uani 1 1 d . . .
H59A H 0.3038 0.1260 0.3927 0.064 Uiso 1 1 calc R . .
H59B H 0.3103 0.0769 0.3478 0.064 Uiso 1 1 calc R . .
C60A C -0.2769(3) 0.7217(4) 0.1617(2) 0.0629(14) Uani 1 1 d . . .
H60A H -0.2757 0.7195 0.1972 0.075 Uiso 1 1 calc R . .
H60B H -0.3021 0.6787 0.1553 0.075 Uiso 1 1 calc R . .
C61A C -0.3422(4) 0.8235(4) 0.1333(2) 0.0770(17) Uani 1 1 d . . .
H61A H -0.4029 0.8523 0.1497 0.092 Uiso 1 1 calc R . .
H61B H -0.3083 0.8621 0.1334 0.092 Uiso 1 1 calc R . .
C63A C -0.3115(5) 0.8512(4) 0.0489(2) 0.0822(18) Uani 1 1 d . . .
H63A H -0.3104 0.8227 0.0208 0.099 Uiso 1 1 calc R . .
H63B H -0.2432 0.8234 0.0630 0.099 Uiso 1 1 calc R . .
C64A C -0.3529(5) 0.9579(4) 0.0314(2) 0.0789(18) Uani 1 1 d . . .
H64A H -0.3285 0.9724 -0.0004 0.095 Uiso 1 1 calc R . .
H64B H -0.4251 0.9887 0.0267 0.095 Uiso 1 1 calc R . .
C66A C -0.3641(4) 1.0953(4) 0.0540(2) 0.0739(16) Uani 1 1 d . . .
H66A H -0.4362 1.1256 0.0533 0.089 Uiso 1 1 calc R . .
H66B H -0.3470 1.1152 0.0210 0.089 Uiso 1 1 calc R . .
C67A C -0.3251(4) 1.1274(4) 0.0903(2) 0.0731(16) Uani 1 1 d . . .
H67A H -0.3637 1.1977 0.0861 0.088 Uiso 1 1 calc R . .
H67B H -0.3303 1.0969 0.1238 0.088 Uiso 1 1 calc R . .
C69A C -0.1811(4) 1.1264(4) 0.1176(2) 0.0758(17) Uani 1 1 d . . .
H69A H -0.1930 1.1024 0.1510 0.091 Uiso 1 1 calc R . .
H69B H -0.2110 1.1970 0.1117 0.091 Uiso 1 1 calc R . .
C70A C -0.0753(4) 1.0856(3) 0.11356(18) 0.0618(14) Uani 1 1 d . . .
H70A H -0.0622 1.0793 0.0795 0.074 Uiso 1 1 calc R . .
H70B H -0.0535 1.1306 0.1207 0.074 Uiso 1 1 calc R . .
O4A O -0.0388(2) 0.6054(2) 0.38009(10) 0.0443(7) Uani 1 1 d . . .
O6A O -0.1491(2) 0.8749(2) 0.24143(11) 0.0512(8) Uani 1 1 d . . .
O11A O 0.1968(2) 0.2072(2) 0.33971(11) 0.0518(8) Uani 1 1 d . . .
O13A O 0.2120(2) 0.3986(2) 0.44789(9) 0.0456(7) Uani 1 1 d . . .
O18A O -0.1812(2) 0.6917(2) 0.14630(11) 0.0527(8) Uani 1 1 d . . .
O20A O -0.0477(2) 0.4121(2) 0.28116(11) 0.0492(8) Uani 1 1 d . . .
O25A O -0.0198(2) 0.9952(2) 0.14537(11) 0.0561(9) Uani 1 1 d . . .
O27A O -0.0642(2) 0.8137(2) 0.03990(10) 0.0550(9) Uani 1 1 d . . .
O51A O -0.1012(2) 0.4951(2) 0.45238(11) 0.0584(9) Uani 1 1 d . . .
O54A O 0.0201(3) 0.2784(2) 0.46662(12) 0.0669(10) Uani 1 1 d . . .
O57A O 0.1608(3) 0.1099(2) 0.43324(11) 0.0573(9) Uani 1 1 d . . .
O62A O -0.3668(3) 0.8270(3) 0.08469(17) 0.0911(14) Uani 1 1 d . . .
O65A O -0.3240(3) 0.9944(3) 0.06651(13) 0.0724(10) Uani 1 1 d . . .
O68A O -0.2256(2) 1.1012(2) 0.08319(12) 0.0640(9) Uani 1 1 d . . .
C1B C -0.4917(3) 1.5556(3) 0.27906(14) 0.0357(10) Uani 1 1 d . . .
C2B C -0.4211(3) 1.4950(3) 0.31752(14) 0.0374(10) Uani 1 1 d . . .
H2B H -0.3720 1.5112 0.3244 0.045 Uiso 1 1 calc R . .
C3B C -0.4170(3) 1.4126(3) 0.34655(14) 0.0345(9) Uani 1 1 d . . .
C4B C -0.4880(3) 1.3890(3) 0.33443(15) 0.0390(10) Uani 1 1 d . . .
C5B C -0.5600(3) 1.4458(3) 0.29667(15) 0.0411(10) Uani 1 1 d . . .
H5B H -0.6076 1.4281 0.2892 0.049 Uiso 1 1 calc R . .
C6B C -0.5623(3) 1.5294(3) 0.26952(14) 0.0390(10) Uani 1 1 d . . .
C7B C -0.3414(3) 1.3498(3) 0.39023(14) 0.0360(9) Uani 1 1 d . . .
H7B H -0.3766 1.3272 0.4154 0.043 Uiso 1 1 calc R . .
C8B C -0.2582(3) 1.2600(3) 0.37881(14) 0.0349(9) Uani 1 1 d . . .
C9B C -0.2261(3) 1.2530(3) 0.33261(14) 0.0352(9) Uani 1 1 d . . .
H9B H -0.2591 1.3075 0.3066 0.042 Uiso 1 1 calc R . .
C10B C -0.1489(3) 1.1714(3) 0.32195(14) 0.0352(9) Uani 1 1 d . . .
C11B C -0.1012(3) 1.0931(3) 0.36107(15) 0.0383(10) Uani 1 1 d . . .
C12B C -0.1304(3) 1.0955(3) 0.40773(15) 0.0412(10) Uani 1 1 d . . .
H12B H -0.0978 1.0408 0.4337 0.049 Uiso 1 1 calc R . .
C13B C -0.2075(3) 1.1786(3) 0.41615(14) 0.0376(10) Uani 1 1 d . . .
C14B C -0.1165(3) 1.1644(3) 0.27081(14) 0.0372(10) Uani 1 1 d . . .
H14B H -0.0935 1.0964 0.2688 0.045 Uiso 1 1 calc R . .
C15B C -0.2027(3) 1.2256(3) 0.23217(14) 0.0375(10) Uani 1 1 d . . .
C16B C -0.2109(3) 1.3065(3) 0.19901(14) 0.0387(10) Uani 1 1 d . . .
H16B H -0.1610 1.3242 0.2010 0.046 Uiso 1 1 calc R . .
C17B C -0.2889(3) 1.3628(3) 0.16305(14) 0.0370(10) Uani 1 1 d . . .
C18B C -0.3613(3) 1.3354(3) 0.16161(15) 0.0410(11) Uani 1 1 d . . .
C19B C -0.3564(3) 1.2567(3) 0.19492(15) 0.0427(11) Uani 1 1 d . . .
H19B H -0.4074 1.2403 0.1939 0.051 Uiso 1 1 calc R . .
C20B C -0.2784(3) 1.2030(3) 0.22914(15) 0.0390(10) Uani 1 1 d . D .
C21B C -0.2979(3) 1.4504(3) 0.12686(15) 0.0432(11) Uani 1 1 d . . .
H21B H -0.3201 1.4469 0.0945 0.052 Uiso 1 1 calc R . .
C22B C -0.3769(3) 1.5424(3) 0.13824(14) 0.0382(10) Uani 1 1 d . . .
C23B C -0.4024(3) 1.5521(3) 0.18512(14) 0.0372(10) Uani 1 1 d . . .
H23B H -0.3697 1.4979 0.2113 0.045 Uiso 1 1 calc R . .
C24B C -0.4733(3) 1.6370(3) 0.19573(14) 0.0387(10) Uani 1 1 d . . .
C25B C -0.5207(3) 1.7147(3) 0.15646(15) 0.0437(11) Uani 1 1 d . . .
C26B C -0.5000(3) 1.7079(3) 0.10886(15) 0.0446(11) Uani 1 1 d . . .
H26B H -0.5346 1.7614 0.0825 0.054 Uiso 1 1 calc R . .
C27B C -0.4285(3) 1.6221(3) 0.10018(15) 0.0427(11) Uani 1 1 d . . .
C28B C -0.4973(3) 1.6468(3) 0.24803(14) 0.0392(10) Uani 1 1 d . . .
H28B H -0.5668 1.6979 0.2460 0.047 Uiso 1 1 calc R . .
C29B C -0.3023(3) 1.4037(3) 0.41440(15) 0.0392(10) Uani 1 1 d . . .
H29C H -0.2473 1.3567 0.4389 0.047 Uiso 1 1 calc R . .
H29D H -0.2764 1.4365 0.3893 0.047 Uiso 1 1 calc R . .
C30B C -0.3790(3) 1.4775(3) 0.43946(16) 0.0455(11) Uani 1 1 d . . .
H30C H -0.4329 1.5256 0.4147 0.055 Uiso 1 1 calc R . .
H30D H -0.4066 1.4449 0.4636 0.055 Uiso 1 1 calc R . .
C31B C -0.3416(3) 1.5293(3) 0.46513(17) 0.0524(12) Uani 1 1 d . . .
H31C H -0.3208 1.5680 0.4405 0.063 Uiso 1 1 calc R . .
H31D H -0.2834 1.4813 0.4875 0.063 Uiso 1 1 calc R . .
C32B C -0.4167(4) 1.5944(4) 0.49410(19) 0.0678(15) Uani 1 1 d . . .
H32D H -0.4747 1.6422 0.4722 0.102 Uiso 1 1 calc R . .
H32E H -0.3887 1.6270 0.5091 0.102 Uiso 1 1 calc R . .
H32F H -0.4353 1.5562 0.5197 0.102 Uiso 1 1 calc R . .
C33B C -0.0287(3) 1.1817(3) 0.26292(14) 0.0396(10) Uani 1 1 d . . .
H33C H 0.0191 1.1452 0.2920 0.047 Uiso 1 1 calc R . .
H33D H -0.0506 1.2505 0.2606 0.047 Uiso 1 1 calc R . .
C34B C 0.0234(3) 1.1538(3) 0.21762(15) 0.0439(11) Uani 1 1 d . . .
H34C H 0.0515 1.0837 0.2213 0.053 Uiso 1 1 calc R . .
H34D H -0.0251 1.1856 0.1887 0.053 Uiso 1 1 calc R . .
C35B C 0.1042(4) 1.1810(4) 0.20905(17) 0.0577(13) Uani 1 1 d . . .
H35C H 0.0746 1.2518 0.2015 0.069 Uiso 1 1 calc R . .
H35D H 0.1476 1.1561 0.2396 0.069 Uiso 1 1 calc R . .
C36B C 0.1651(5) 1.1442(5) 0.1684(2) 0.090(2) Uani 1 1 d . . .
H36D H 0.2012 1.0741 0.1773 0.136 Uiso 1 1 calc R . .
H36E H 0.2114 1.1697 0.1631 0.136 Uiso 1 1 calc R . .
H36F H 0.1224 1.1648 0.1384 0.136 Uiso 1 1 calc R . .
C37B C -0.2020(4) 1.4544(3) 0.12000(19) 0.0615(14) Uani 1 1 d . C .
H37C H -0.1703 1.4457 0.1522 0.074 Uiso 1 1 calc R . .
H37D H -0.2156 1.5180 0.1001 0.074 Uiso 1 1 calc R . .
C38B C -0.1330(4) 1.3758(4) 0.0945(3) 0.091(2) Uani 1 1 d D . .
H38C H -0.1171 1.3128 0.1159 0.109 Uiso 0.797(10) 1 calc PR C 1
H38D H -0.1686 1.3817 0.0641 0.109 Uiso 0.797(10) 1 calc PR C 1
H38G H -0.0770 1.3302 0.1187 0.109 Uiso 0.203(10) 1 calc PR C 2
H38H H -0.1682 1.3409 0.0885 0.109 Uiso 0.203(10) 1 calc PR C 2
C39B C -0.0401(6) 1.3759(6) 0.0819(3) 0.090(3) Uani 0.797(10) 1 d PD C 1
H39E H 0.0024 1.3586 0.1120 0.108 Uiso 0.797(10) 1 calc PR C 1
H39F H -0.0533 1.4403 0.0636 0.108 Uiso 0.797(10) 1 calc PR C 1
C39D C -0.0902(16) 1.3947(15) 0.0477(8) 0.090(3) Uani 0.203(10) 1 d PD C 2
H39G H -0.0807 1.4517 0.0451 0.108 Uiso 0.203(10) 1 calc PR C 2
H39H H -0.1334 1.4053 0.0191 0.108 Uiso 0.203(10) 1 calc PR C 2
C40B C 0.0103(8) 1.3024(6) 0.0506(3) 0.164(4) Uani 1 1 d D . .
H40G H 0.0720 1.3012 0.0416 0.246 Uiso 0.797(10) 1 calc PR C 1
H40H H -0.0324 1.3201 0.0209 0.246 Uiso 0.797(10) 1 calc PR C 1
H40I H 0.0234 1.2388 0.0691 0.246 Uiso 0.797(10) 1 calc PR C 1
H40J H 0.0604 1.3207 0.0397 0.246 Uiso 0.203(10) 1 calc PR C 2
H40K H 0.0046 1.2636 0.0295 0.246 Uiso 0.203(10) 1 calc PR C 2
H40L H 0.0286 1.2651 0.0843 0.246 Uiso 0.203(10) 1 calc PR C 2
C41B C -0.4343(3) 1.6833(3) 0.26847(15) 0.0432(11) Uani 1 1 d . . .
H41C H -0.3661 1.6307 0.2746 0.052 Uiso 1 1 calc R . .
H41D H -0.4348 1.7358 0.2429 0.052 Uiso 1 1 calc R . .
C42B C -0.4632(4) 1.7198(3) 0.31508(17) 0.0556(13) Uani 1 1 d . . .
H42C H -0.4511 1.6653 0.3425 0.067 Uiso 1 1 calc R . .
H42D H -0.5341 1.7654 0.3113 0.067 Uiso 1 1 calc R . .
C43B C -0.4068(5) 1.7695(5) 0.3273(2) 0.0873(19) Uani 1 1 d . . .
H43C H -0.4174 1.8227 0.2994 0.105 Uiso 1 1 calc R . .
H43D H -0.3361 1.7233 0.3319 0.105 Uiso 1 1 calc R . .
C44B C -0.4368(6) 1.8092(6) 0.3733(2) 0.118(3) Uani 1 1 d . . .
H44D H -0.5029 1.8637 0.3668 0.177 Uiso 1 1 calc R . .
H44E H -0.3909 1.8303 0.3824 0.177 Uiso 1 1 calc R . .
H44F H -0.4356 1.7592 0.4000 0.177 Uiso 1 1 calc R . .
C45B C -0.7063(3) 1.5673(3) 0.22029(16) 0.0498(12) Uani 1 1 d . . .
H45G H -0.6752 1.5054 0.2109 0.075 Uiso 1 1 calc R . .
H45H H -0.7510 1.6169 0.1930 0.075 Uiso 1 1 calc R . .
H45I H -0.7430 1.5634 0.2486 0.075 Uiso 1 1 calc R . .
C46B C -0.1963(4) 1.1013(3) 0.49964(16) 0.0613(14) Uani 1 1 d . . .
H46D H -0.2030 1.0500 0.4895 0.092 Uiso 1 1 calc R . .
H46E H -0.2290 1.1137 0.5295 0.092 Uiso 1 1 calc R . .
H46F H -0.1268 1.0817 0.5059 0.092 Uiso 1 1 calc R . .
C47B C -0.3400(5) 1.1317(6) 0.2937(3) 0.064(3) Uani 0.759(17) 1 d P D 1
H47D H -0.3452 1.1787 0.3122 0.096 Uiso 0.759(17) 1 calc PR D 1
H47E H -0.3221 1.0702 0.3162 0.096 Uiso 0.759(17) 1 calc PR D 1
H47F H -0.4031 1.1544 0.2755 0.096 Uiso 0.759(17) 1 calc PR D 1
C47C C -0.3413(18) 1.0970(18) 0.2620(11) 0.067(10) Uani 0.241(17) 1 d P D 2
H47G H -0.3986 1.1463 0.2733 0.100 Uiso 0.241(17) 1 calc PR D 2
H47H H -0.3205 1.0349 0.2845 0.100 Uiso 0.241(17) 1 calc PR D 2
H47I H -0.3582 1.0935 0.2293 0.100 Uiso 0.241(17) 1 calc PR D 2
C48B C -0.4505(4) 1.6888(3) 0.01430(16) 0.0600(14) Uani 1 1 d . . .
H48D H -0.5212 1.7116 0.0130 0.090 Uiso 1 1 calc R . .
H48E H -0.4261 1.6699 -0.0162 0.090 Uiso 1 1 calc R . .
H48F H -0.4370 1.7403 0.0186 0.090 Uiso 1 1 calc R . .
C49B C -0.5495(3) 1.2758(3) 0.35098(18) 0.0523(12) Uani 1 1 d . . .
H49C H -0.5527 1.2775 0.3156 0.063 Uiso 1 1 calc R . .
H49D H -0.6154 1.3196 0.3591 0.063 Uiso 1 1 calc R . .
C50B C -0.5163(4) 1.1749(4) 0.3803(2) 0.0646(15) Uani 1 1 d . . .
H50C H -0.5503 1.1463 0.3657 0.078 Uiso 1 1 calc R . .
H50D H -0.4453 1.1359 0.3783 0.078 Uiso 1 1 calc R . .
C52B C -0.4518(4) 1.1435(4) 0.4621(2) 0.0700(15) Uani 1 1 d . . .
H52C H -0.4742 1.1681 0.4919 0.084 Uiso 1 1 calc R . .
H52D H -0.4130 1.1737 0.4461 0.084 Uiso 1 1 calc R . .
C53B C -0.3873(4) 1.0372(4) 0.4764(2) 0.0691(15) Uani 1 1 d . . .
H53C H -0.3466 1.0207 0.5070 0.083 Uiso 1 1 calc R . .
H53D H -0.4282 1.0048 0.4823 0.083 Uiso 1 1 calc R . .
C55B C -0.2660(4) 0.9042(3) 0.44898(19) 0.0604(14) Uani 1 1 d . . .
H55C H -0.3073 0.8724 0.4511 0.072 Uiso 1 1 calc R . .
H55D H -0.2272 0.8828 0.4808 0.072 Uiso 1 1 calc R . .
C56B C -0.1996(4) 0.8773(4) 0.41001(19) 0.0614(14) Uani 1 1 d . . .
H56C H -0.1676 0.8070 0.4134 0.074 Uiso 1 1 calc R . .
H56D H -0.2377 0.9081 0.3777 0.074 Uiso 1 1 calc R . .
C58B C -0.0624(4) 0.8852(4) 0.37621(18) 0.0603(14) Uani 1 1 d . . .
H58C H -0.0997 0.9149 0.3437 0.072 Uiso 1 1 calc R . .
H58D H -0.0265 0.8150 0.3793 0.072 Uiso 1 1 calc R . .
C59B C 0.0092(3) 0.9220(3) 0.38047(16) 0.0501(12) Uani 1 1 d . . .
H59C H 0.0178 0.9243 0.4149 0.060 Uiso 1 1 calc R . .
H59D H 0.0734 0.8767 0.3714 0.060 Uiso 1 1 calc R . .
C60B C -0.5316(4) 1.4172(4) 0.13538(18) 0.0697(16) Uani 1 1 d . . .
H60C H -0.5381 1.4242 0.1696 0.084 Uiso 1 1 calc R . .
H60D H -0.5505 1.3684 0.1314 0.084 Uiso 1 1 calc R . .
C61B C -0.5963(4) 1.5113(4) 0.10126(17) 0.0738(17) Uani 1 1 d . . .
H61C H -0.6623 1.5407 0.1129 0.089 Uiso 1 1 calc R . .
H61D H -0.5689 1.5558 0.1000 0.089 Uiso 1 1 calc R . .
C63B C -0.6156(5) 1.5701(4) 0.0141(2) 0.0814(18) Uani 1 1 d . . .
H63C H -0.6140 1.5476 -0.0163 0.098 Uiso 1 1 calc R . .
H63D H -0.5584 1.5811 0.0160 0.098 Uiso 1 1 calc R . .
C64B C -0.7029(5) 1.6620(4) 0.0089(2) 0.0785(18) Uani 1 1 d . . .
H64C H -0.7116 1.7005 -0.0246 0.094 Uiso 1 1 calc R . .
H64D H -0.7606 1.6517 0.0140 0.094 Uiso 1 1 calc R . .
C66B C -0.7861(4) 1.7933(4) 0.0462(2) 0.0746(16) Uani 1 1 d . . .
H66C H -0.8381 1.7744 0.0521 0.090 Uiso 1 1 calc R . .
H66D H -0.8055 1.8423 0.0152 0.090 Uiso 1 1 calc R . .
C67B C -0.7739(5) 1.8334(5) 0.0871(2) 0.0793(17) Uani 1 1 d . . .
H67C H -0.8389 1.8775 0.0959 0.095 Uiso 1 1 calc R . .
H67D H -0.7392 1.7808 0.1161 0.095 Uiso 1 1 calc R . .
C69B C -0.7168(4) 1.9335(4) 0.10903(18) 0.0650(15) Uani 1 1 d . . .
H69C H -0.7644 1.9345 0.1331 0.078 Uiso 1 1 calc R . .
H69D H -0.7361 2.0007 0.0926 0.078 Uiso 1 1 calc R . .
C70B C -0.6172(4) 1.8889(3) 0.13523(17) 0.0545(13) Uani 1 1 d . . .
H70C H -0.5684 1.8794 0.1109 0.065 Uiso 1 1 calc R . .
H70D H -0.6147 1.9335 0.1539 0.065 Uiso 1 1 calc R . .
O4B O -0.4809(2) 1.3053(2) 0.36277(10) 0.0448(7) Uani 1 1 d . . .
O6B O -0.6334(2) 1.5908(2) 0.23238(11) 0.0491(8) Uani 1 1 d . . .
O11B O -0.0213(2) 1.0151(2) 0.35022(10) 0.0489(8) Uani 1 1 d . . .
O13B O -0.2399(2) 1.1858(2) 0.46206(10) 0.0456(7) Uani 1 1 d . . .
O18B O -0.4346(2) 1.3889(2) 0.12408(10) 0.0530(8) Uani 1 1 d . . .
O20B O -0.2668(2) 1.1199(2) 0.26030(11) 0.0515(8) Uani 1 1 d . . .
O25B O -0.5913(2) 1.7993(2) 0.16781(10) 0.0555(9) Uani 1 1 d . . .
O27B O -0.4031(2) 1.6089(2) 0.05407(10) 0.0535(8) Uani 1 1 d . . .
O51B O -0.5348(3) 1.1712(3) 0.42994(15) 0.0771(11) Uani 1 1 d . . .
O54B O -0.3259(2) 1.0050(2) 0.43858(11) 0.0582(9) Uani 1 1 d . . .
O57B O -0.1278(2) 0.9069(2) 0.41314(11) 0.0553(8) Uani 1 1 d . . .
O62B O -0.6023(3) 1.4942(3) 0.05394(12) 0.0677(10) Uani 1 1 d . . .
O65B O -0.6969(3) 1.7127(3) 0.04271(13) 0.0750(11) Uani 1 1 d . . .
O68B O -0.7205(2) 1.8830(3) 0.07349(11) 0.0627(9) Uani 1 1 d . . .

loop_
_atom_site_aniso_label
_atom_site_aniso_U_11
_atom_site_aniso_U_22
_atom_site_aniso_U_33
_atom_site_aniso_U_23
_atom_site_aniso_U_13
_atom_site_aniso_U_12
C1A 0.040(3) 0.031(2) 0.034(2) -0.0128(18) 0.0056(19) -0.0106(19)
C2A 0.035(2) 0.037(2) 0.036(2) -0.0140(19) 0.0051(18) -0.0138(19)
C3A 0.036(2) 0.032(2) 0.032(2) -0.0145(18) 0.0078(18) -0.0126(18)
C4A 0.045(3) 0.036(2) 0.033(2) -0.0149(19) 0.0065(19) -0.018(2)
C5A 0.034(2) 0.041(2) 0.044(2) -0.014(2) 0.003(2) -0.015(2)
C6A 0.036(3) 0.033(2) 0.038(2) -0.0122(19) -0.0002(19) -0.0084(19)
C7A 0.039(2) 0.033(2) 0.034(2) -0.0089(18) 0.0049(18) -0.0138(19)
C8A 0.036(2) 0.031(2) 0.034(2) -0.0078(18) 0.0017(18) -0.0123(18)
C9A 0.035(2) 0.037(2) 0.036(2) -0.0070(19) 0.0046(18) -0.0144(19)
C10A 0.033(2) 0.037(2) 0.039(2) -0.0132(19) 0.0020(18) -0.0138(19)
C11A 0.046(3) 0.031(2) 0.049(3) -0.014(2) 0.006(2) -0.019(2)
C12A 0.047(3) 0.037(2) 0.044(3) -0.007(2) 0.002(2) -0.018(2)
C13A 0.042(3) 0.036(2) 0.037(2) -0.0098(19) 0.0051(19) -0.015(2)
C14A 0.044(3) 0.036(2) 0.045(2) -0.011(2) 0.001(2) -0.017(2)
C15A 0.040(3) 0.034(2) 0.043(2) -0.0135(19) -0.002(2) -0.015(2)
C16A 0.039(3) 0.045(3) 0.044(3) -0.015(2) 0.001(2) -0.018(2)
C17A 0.045(3) 0.040(2) 0.040(2) -0.012(2) 0.000(2) -0.023(2)
C18A 0.040(3) 0.038(2) 0.046(3) -0.009(2) -0.004(2) -0.015(2)
C19A 0.039(3) 0.047(3) 0.051(3) -0.014(2) 0.004(2) -0.021(2)
C20A 0.049(3) 0.044(3) 0.040(2) -0.009(2) 0.003(2) -0.026(2)
C21A 0.039(3) 0.050(3) 0.038(2) -0.013(2) 0.0034(19) -0.022(2)
C22A 0.040(3) 0.037(2) 0.038(2) -0.006(2) 0.0008(19) -0.015(2)
C23A 0.040(3) 0.037(2) 0.033(2) -0.0062(19) 0.0029(19) -0.013(2)
C24A 0.041(3) 0.038(2) 0.035(2) -0.0099(19) 0.0023(19) -0.012(2)
C25A 0.049(3) 0.035(2) 0.037(2) -0.008(2) 0.002(2) -0.013(2)
C26A 0.048(3) 0.041(3) 0.036(2) -0.004(2) 0.003(2) -0.011(2)
C27A 0.044(3) 0.048(3) 0.035(2) -0.013(2) 0.003(2) -0.015(2)
C28A 0.047(3) 0.031(2) 0.033(2) -0.0063(18) 0.0019(19) -0.013(2)
C29A 0.039(2) 0.032(2) 0.037(2) -0.0067(18) 0.0037(19) -0.0124(19)
C30A 0.047(3) 0.036(2) 0.039(2) -0.0088(19) 0.001(2) -0.017(2)
C31A 0.050(3) 0.058(3) 0.081(4) -0.024(3) 0.001(3) -0.026(3)
C32A 0.080(4) 0.065(4) 0.094(4) -0.022(3) -0.016(3) -0.040(3)
C33A 0.043(3) 0.047(3) 0.042(2) -0.015(2) 0.000(2) -0.013(2)
C34A 0.044(3) 0.059(3) 0.066(3) -0.019(3) 0.003(2) -0.018(2)
C35A 0.050(3) 0.078(4) 0.102(5) -0.022(4) 0.020(3) -0.009(3)
C36A 0.077(5) 0.110(6) 0.179(8) -0.043(6) 0.021(5) -0.014(5)
C37A 0.064(3) 0.050(3) 0.056(3) -0.024(2) 0.018(2) -0.031(3)
C38A 0.100(5) 0.073(4) 0.078(4) -0.043(3) 0.039(3) -0.051(4)
C39A 0.109(7) 0.086(6) 0.079(7) -0.065(7) 0.055(7) -0.048(6)
C40A 0.099(10) 0.110(9) 0.195(15) -0.102(10) 0.055(8) -0.044(8)
C39C 0.109(7) 0.086(6) 0.079(7) -0.065(7) 0.055(7) -0.048(6)
C40C 0.099(10) 0.110(9) 0.195(15) -0.102(10) 0.055(8) -0.044(8)
C41A 0.046(3) 0.038(2) 0.037(2) -0.0090(19) 0.006(2) -0.016(2)
C42A 0.049(3) 0.041(3) 0.043(3) -0.015(2) 0.002(2) -0.018(2)
C43A 0.056(3) 0.070(4) 0.074(4) -0.038(3) 0.013(3) -0.028(3)
C44A 0.074(4) 0.075(4) 0.081(4) -0.033(3) 0.000(3) -0.036(3)
C45A 0.038(5) 0.052(6) 0.070(7) -0.001(5) -0.009(4) -0.009(4)
C45C 0.09(2) 0.079(18) 0.10(3) -0.009(16) -0.04(2) -0.025(15)
C46A 0.065(3) 0.044(3) 0.039(2) -0.006(2) 0.003(2) -0.025(2)
C47A 0.051(3) 0.049(3) 0.060(3) -0.015(2) 0.011(2) -0.027(2)
C48A 0.103(5) 0.058(3) 0.033(3) 0.000(2) -0.010(3) -0.032(3)
C49A 0.066(3) 0.071(3) 0.055(3) -0.007(3) -0.003(3) -0.045(3)
C50A 0.078(4) 0.064(3) 0.051(3) -0.018(3) 0.016(3) -0.049(3)
C52A 0.079(4) 0.066(4) 0.050(3) -0.020(3) 0.014(3) -0.027(3)
C53A 0.067(4) 0.061(3) 0.059(3) -0.017(3) 0.022(3) -0.021(3)
C55A 0.056(3) 0.067(4) 0.080(4) -0.016(3) 0.007(3) -0.030(3)
C56A 0.063(4) 0.077(4) 0.076(4) -0.030(3) 0.000(3) -0.025(3)
C58A 0.080(4) 0.049(3) 0.054(3) -0.024(2) 0.018(3) -0.033(3)
C59A 0.067(3) 0.036(3) 0.048(3) -0.012(2) 0.004(2) -0.017(2)
C60A 0.039(3) 0.053(3) 0.080(4) 0.003(3) 0.001(3) -0.015(2)
C61A 0.050(3) 0.066(4) 0.090(4) 0.005(3) 0.000(3) -0.017(3)
C63A 0.090(5) 0.076(4) 0.083(4) -0.012(3) -0.010(4) -0.043(4)
C64A 0.088(5) 0.076(4) 0.076(4) -0.003(3) -0.019(3) -0.046(4)
C66A 0.062(4) 0.052(3) 0.087(4) 0.001(3) -0.011(3) -0.016(3)
C67A 0.060(4) 0.060(4) 0.084(4) -0.014(3) 0.011(3) -0.018(3)
C69A 0.071(4) 0.064(4) 0.078(4) -0.038(3) -0.002(3) -0.011(3)
C70A 0.089(4) 0.038(3) 0.052(3) -0.002(2) -0.006(3) -0.028(3)
O4A 0.0487(19) 0.0502(18) 0.0410(16) -0.0082(14) 0.0053(14) -0.0299(16)
O6A 0.0401(19) 0.0420(18) 0.0559(19) -0.0020(15) -0.0066(15) -0.0098(15)
O11A 0.069(2) 0.0357(17) 0.0506(18) -0.0081(14) -0.0040(16) -0.0250(16)
O13A 0.064(2) 0.0369(16) 0.0320(15) -0.0068(13) -0.0004(14) -0.0208(15)
O18A 0.0392(19) 0.0507(19) 0.0563(19) 0.0025(15) -0.0040(15) -0.0171(15)
O20A 0.0437(19) 0.0482(18) 0.0581(19) -0.0079(15) 0.0060(15) -0.0254(15)
O25A 0.075(2) 0.0374(17) 0.0481(18) -0.0022(15) -0.0098(16) -0.0228(17)
O27A 0.070(2) 0.0485(19) 0.0358(17) -0.0060(14) -0.0076(15) -0.0207(17)
O51A 0.056(2) 0.058(2) 0.055(2) -0.0129(17) 0.0165(17) -0.0227(17)
O54A 0.079(3) 0.055(2) 0.066(2) -0.0208(18) 0.0266(19) -0.029(2)
O57A 0.065(2) 0.062(2) 0.0526(19) -0.0202(17) 0.0101(17) -0.0335(19)
O62A 0.069(3) 0.092(3) 0.105(3) 0.022(3) -0.023(2) -0.050(2)
O65A 0.074(3) 0.055(2) 0.075(2) 0.0060(19) -0.015(2) -0.026(2)
O68A 0.055(2) 0.060(2) 0.067(2) -0.0231(18) -0.0002(18) -0.0156(18)
C1B 0.033(2) 0.033(2) 0.039(2) -0.0120(19) 0.0086(19) -0.0127(19)
C2B 0.033(2) 0.035(2) 0.039(2) -0.0116(19) 0.0075(19) -0.0117(19)
C3B 0.034(2) 0.032(2) 0.033(2) -0.0108(18) 0.0062(18) -0.0103(19)
C4B 0.037(2) 0.037(2) 0.042(2) -0.014(2) 0.008(2) -0.014(2)
C5B 0.037(2) 0.043(3) 0.044(2) -0.014(2) 0.003(2) -0.017(2)
C6B 0.030(2) 0.038(2) 0.037(2) -0.0081(19) 0.0027(19) -0.0063(19)
C7B 0.035(2) 0.034(2) 0.037(2) -0.0092(18) 0.0063(18) -0.0156(19)
C8B 0.036(2) 0.031(2) 0.038(2) -0.0092(18) 0.0057(19) -0.0153(19)
C9B 0.037(2) 0.029(2) 0.040(2) -0.0090(18) 0.0059(19) -0.0153(19)
C10B 0.035(2) 0.037(2) 0.035(2) -0.0100(19) 0.0031(18) -0.0170(19)
C11B 0.035(2) 0.029(2) 0.046(3) -0.0101(19) 0.005(2) -0.0109(19)
C12B 0.043(3) 0.032(2) 0.040(2) -0.0045(19) 0.003(2) -0.012(2)
C13B 0.044(3) 0.039(2) 0.035(2) -0.0106(19) 0.0090(19) -0.023(2)
C14B 0.036(2) 0.032(2) 0.039(2) -0.0100(18) 0.0042(19) -0.0117(19)
C15B 0.041(3) 0.037(2) 0.033(2) -0.0143(19) 0.0059(19) -0.015(2)
C16B 0.040(2) 0.036(2) 0.039(2) -0.0152(19) 0.0048(19) -0.014(2)
C17B 0.040(2) 0.035(2) 0.031(2) -0.0122(18) 0.0081(19) -0.013(2)
C18B 0.038(3) 0.041(2) 0.037(2) -0.015(2) -0.001(2) -0.010(2)
C19B 0.036(3) 0.045(3) 0.049(3) -0.020(2) 0.007(2) -0.017(2)
C20B 0.039(3) 0.035(2) 0.040(2) -0.0092(19) 0.006(2) -0.014(2)
C21B 0.051(3) 0.038(2) 0.032(2) -0.0088(19) 0.007(2) -0.013(2)
C22B 0.039(2) 0.040(2) 0.033(2) -0.0079(19) 0.0026(19) -0.016(2)
C23B 0.038(2) 0.034(2) 0.035(2) -0.0028(18) -0.0009(19) -0.0150(19)
C24B 0.039(2) 0.037(2) 0.037(2) -0.0091(19) 0.0040(19) -0.015(2)
C25B 0.043(3) 0.034(2) 0.043(3) -0.011(2) 0.003(2) -0.008(2)
C26B 0.046(3) 0.041(3) 0.037(2) -0.004(2) 0.006(2) -0.014(2)
C27B 0.047(3) 0.042(3) 0.034(2) -0.009(2) 0.002(2) -0.016(2)
C28B 0.039(2) 0.033(2) 0.038(2) -0.0068(18) 0.0042(19) -0.0112(19)
C29B 0.035(2) 0.034(2) 0.043(2) -0.0108(19) 0.0076(19) -0.0113(19)
C30B 0.041(3) 0.051(3) 0.049(3) -0.020(2) 0.006(2) -0.023(2)
C31B 0.046(3) 0.054(3) 0.057(3) -0.022(2) 0.005(2) -0.020(2)
C32B 0.067(4) 0.067(4) 0.074(4) -0.040(3) 0.013(3) -0.026(3)
C33B 0.038(2) 0.039(2) 0.038(2) -0.0109(19) 0.0024(19) -0.014(2)
C34B 0.045(3) 0.040(2) 0.044(3) -0.013(2) 0.010(2) -0.016(2)
C35B 0.055(3) 0.070(3) 0.053(3) -0.023(3) 0.014(2) -0.031(3)
C36B 0.084(5) 0.111(5) 0.095(5) -0.051(4) 0.050(4) -0.053(4)
C37B 0.058(3) 0.041(3) 0.070(3) 0.000(2) 0.019(3) -0.016(2)
C38B 0.066(4) 0.060(4) 0.118(5) -0.009(4) 0.036(4) -0.013(3)
C39B 0.092(7) 0.093(6) 0.090(6) -0.033(5) 0.032(5) -0.044(5)
C39D 0.092(7) 0.093(6) 0.090(6) -0.033(5) 0.032(5) -0.044(5)
C40B 0.221(11) 0.142(8) 0.130(7) -0.075(6) 0.108(7) -0.073(8)
C41B 0.048(3) 0.036(2) 0.043(2) -0.010(2) 0.004(2) -0.017(2)
C42B 0.063(3) 0.050(3) 0.052(3) -0.009(2) -0.003(2) -0.027(3)
C43B 0.093(5) 0.103(5) 0.091(4) -0.040(4) 0.003(4) -0.060(4)
C44B 0.172(8) 0.125(6) 0.098(5) -0.054(5) -0.002(5) -0.091(6)
C45B 0.042(3) 0.049(3) 0.052(3) -0.016(2) -0.004(2) -0.015(2)
C46B 0.083(4) 0.045(3) 0.037(3) 0.000(2) 0.010(2) -0.018(3)
C47B 0.063(5) 0.063(5) 0.066(6) -0.004(4) 0.016(4) -0.035(4)
C47C 0.082(18) 0.059(15) 0.067(18) -0.001(13) 0.006(13) -0.046(14)
C48B 0.075(4) 0.047(3) 0.038(3) -0.004(2) 0.005(2) -0.015(3)
C49B 0.041(3) 0.046(3) 0.067(3) -0.004(2) -0.003(2) -0.022(2)
C50B 0.058(3) 0.055(3) 0.084(4) -0.001(3) -0.013(3) -0.035(3)
C52B 0.061(4) 0.067(4) 0.067(3) -0.005(3) 0.005(3) -0.023(3)
C53B 0.058(3) 0.064(4) 0.070(4) 0.000(3) 0.004(3) -0.022(3)
C55B 0.063(3) 0.044(3) 0.069(3) 0.002(3) -0.003(3) -0.027(3)
C56B 0.073(4) 0.050(3) 0.065(3) -0.012(3) -0.006(3) -0.033(3)
C58B 0.077(4) 0.047(3) 0.054(3) -0.021(2) 0.017(3) -0.024(3)
C59B 0.051(3) 0.036(2) 0.044(3) -0.002(2) 0.004(2) -0.007(2)
C60B 0.045(3) 0.086(4) 0.054(3) -0.002(3) -0.003(2) -0.016(3)
C61B 0.055(3) 0.085(4) 0.050(3) -0.023(3) -0.006(3) -0.004(3)
C63B 0.092(5) 0.083(4) 0.061(4) -0.035(3) 0.004(3) -0.028(4)
C64B 0.093(5) 0.072(4) 0.063(4) -0.017(3) -0.013(3) -0.032(4)
C66B 0.050(3) 0.071(4) 0.097(4) -0.024(3) 0.009(3) -0.022(3)
C67B 0.084(4) 0.088(4) 0.080(4) -0.034(3) 0.033(3) -0.047(4)
C69B 0.065(4) 0.061(3) 0.048(3) -0.022(3) 0.005(3) -0.009(3)
C70B 0.063(3) 0.032(2) 0.050(3) -0.006(2) -0.004(2) -0.008(2)
O4B 0.0427(18) 0.0418(17) 0.0527(18) -0.0033(14) -0.0025(14) -0.0249(15)
O6B 0.0389(18) 0.0435(18) 0.0547(18) -0.0035(15) -0.0075(15) -0.0139(15)
O11B 0.0514(19) 0.0338(16) 0.0432(17) -0.0053(13) 0.0100(14) -0.0071(14)
O13B 0.057(2) 0.0374(16) 0.0358(16) -0.0066(13) 0.0105(14) -0.0176(15)
O18B 0.0421(19) 0.057(2) 0.0457(18) -0.0109(15) -0.0017(15) -0.0126(16)
O20B 0.056(2) 0.0409(18) 0.0531(19) -0.0047(15) 0.0087(16) -0.0219(16)
O25B 0.065(2) 0.0303(16) 0.0438(17) -0.0068(14) 0.0089(15) -0.0007(15)
O27B 0.063(2) 0.0428(18) 0.0323(16) -0.0040(14) 0.0014(14) -0.0086(16)
O51B 0.050(2) 0.078(3) 0.083(3) 0.013(2) 0.004(2) -0.026(2)
O54B 0.056(2) 0.0473(19) 0.059(2) 0.0000(16) 0.0060(17) -0.0196(17)
O57B 0.065(2) 0.0512(19) 0.056(2) -0.0206(16) 0.0105(17) -0.0301(18)
O62B 0.066(2) 0.073(2) 0.057(2) -0.0161(19) -0.0119(18) -0.026(2)
O65B 0.081(3) 0.067(2) 0.069(2) -0.023(2) -0.013(2) -0.024(2)
O68B 0.058(2) 0.077(2) 0.0465(19) -0.0180(18) 0.0071(16) -0.025(2)

loop_
_atom_type_symbol
_atom_type_description
_atom_type_scat_dispersion_real
_atom_type_scat_dispersion_imag
_atom_type_scat_source
C C 0.0181 0.0091 'International Tables Vol C Tables 4.2.6.8 and 6.1.1.4'
H H 0.0000 0.0000 'International Tables Vol C Tables 4.2.6.8 and 6.1.1.4'
O O 0.0492 0.0322 'International Tables Vol C Tables 4.2.6.8 and 6.1.1.4'

loop_
_geom_angle_atom_site_label_1
_geom_angle_atom_site_label_2
_geom_angle_atom_site_label_3
_geom_angle
C2A C1A C6A 117.3(4)
C2A C1A C28A 123.2(4)
C6A C1A C28A 119.5(4)
C1A C2A C3A 123.1(4)
C2A C3A C4A 117.6(4)
C2A C3A C7A 123.6(4)
C4A C3A C7A 118.8(4)
O4A C4A C3A 117.0(4)
O4A C4A C5A 122.0(4)
C3A C4A C5A 121.0(4)
C6A C5A C4A 119.6(4)
O6A C6A C5A 123.0(4)
O6A C6A C1A 115.6(4)
C5A C6A C1A 121.4(4)
C8A C7A C29A 111.7(3)
C8A C7A C3A 111.2(3)
C29A C7A C3A 114.4(3)
C9A C8A C13A 116.6(4)
C9A C8A C7A 123.5(4)
C13A C8A C7A 119.9(3)
C8A C9A C10A 124.1(4)
C11A C10A C9A 116.8(4)
C11A C10A C14A 121.4(4)
C9A C10A C14A 121.7(4)
C12A C11A O11A 122.1(4)
C12A C11A C10A 121.6(4)
O11A C11A C10A 116.1(4)
C11A C12A C13A 119.5(4)
O13A C13A C12A 122.8(4)
O13A C13A C8A 115.9(4)
C12A C13A C8A 121.2(4)
C15A C14A C10A 112.4(3)
C15A C14A C33A 112.9(4)
C10A C14A C33A 111.8(3)
C20A C15A C16A 116.3(4)
C20A C15A C14A 120.9(4)
C16A C15A C14A 122.8(4)
C17A C16A C15A 124.2(4)
C18A C17A C16A 116.8(4)
C18A C17A C21A 120.4(4)
C16A C17A C21A 122.9(4)
O18A C18A C17A 115.7(4)
O18A C18A C19A 123.0(4)
C17A C18A C19A 121.3(4)
C20A C19A C18A 119.3(4)
O20A C20A C15A 115.8(4)
O20A C20A C19A 122.2(4)
C15A C20A C19A 122.1(4)
C17A C21A C22A 113.1(3)
C17A C21A C37A 113.5(4)
C22A C21A C37A 109.9(4)
C27A C22A C23A 117.4(4)
C27A C22A C21A 120.3(4)
C23A C22A C21A 122.3(4)
C24A C23A C22A 123.5(4)
C23A C24A C25A 117.3(4)
C23A C24A C28A 123.3(4)
C25A C24A C28A 119.4(4)
O25A C25A C24A 116.5(4)
O25A C25A C26A 122.5(4)
C24A C25A C26A 121.0(4)
C27A C26A C25A 119.6(4)
O27A C27A C26A 121.6(4)
O27A C27A C22A 117.1(4)
C26A C27A C22A 121.2(4)
C1A C28A C41A 116.3(3)
C1A C28A C24A 111.3(3)
C41A C28A C24A 110.0(3)
C7A C29A C30A 113.1(3)
C31A C30A C29A 113.7(4)
C30A C31A C32A 111.8(4)
C34A C33A C14A 114.8(4)
C33A C34A C35A 112.4(4)
C34A C35A C36A 110.4(5)
C38A C37A C21A 114.1(4)
C39A C38A C37A 115.9(5)
C37A C38A C39C 106.1(7)
C38A C39A C40A 114.0(8)
C40C C39C C38A 119.8(14)
C28A C41A C42A 115.3(4)
C43A C42A C41A 112.2(4)
C42A C43A C44A 114.4(4)
O4A C49A C50A 107.7(4)
O51A C50A C49A 108.4(4)
O51A C52A C53A 116.8(5)
O54A C53A C52A 110.6(4)
O54A C55A C56A 108.7(5)
O57A C56A C55A 110.9(4)
O57A C58A C59A 112.7(4)
O11A C59A C58A 111.0(4)
O18A C60A C61A 108.0(4)
O62A C61A C60A 112.2(5)
O62A C63A C64A 112.1(6)
O65A C64A C63A 109.2(4)
O65A C66A C67A 109.9(4)
O68A C67A C66A 109.0(5)
O68A C69A C70A 110.9(4)
O25A C70A C69A 113.5(5)
C4A O4A C49A 117.3(3)
C6A O6A C45C 118.1(11)
C6A O6A C45A 118.4(5)
C11A O11A C59A 119.4(3)
C13A O13A C46A 117.5(3)
C18A O18A C60A 117.9(3)
C20A O20A C47A 118.2(3)
C25A O25A C70A 121.4(3)
C27A O27A C48A 117.5(4)
C52A O51A C50A 115.2(4)
C55A O54A C53A 114.0(4)
C56A O57A C58A 113.5(4)
C61A O62A C63A 116.1(4)
C66A O65A C64A 112.9(4)
C67A O68A C69A 112.9(4)
C2B C1B C6B 116.2(4)
C2B C1B C28B 124.8(4)
C6B C1B C28B 119.0(4)
C3B C2B C1B 124.9(4)
C2B C3B C4B 116.2(4)
C2B C3B C7B 123.8(4)
C4B C3B C7B 120.1(4)
C5B C4B O4B 122.8(4)
C5B C4B C3B 121.9(4)
O4B C4B C3B 115.3(3)
C4B C5B C6B 119.5(4)
O6B C6B C5B 122.7(4)
O6B C6B C1B 116.0(4)
C5B C6B C1B 121.3(4)
C8B C7B C3B 113.1(3)
C8B C7B C29B 111.0(3)
C3B C7B C29B 114.1(3)
C9B C8B C13B 116.1(4)
C9B C8B C7B 124.0(4)
C13B C8B C7B 120.0(4)
C8B C9B C10B 124.3(4)
C9B C10B C11B 116.4(4)
C9B C10B C14B 123.5(4)
C11B C10B C14B 120.0(4)
O11B C11B C12B 122.7(4)
O11B C11B C10B 115.5(4)
C12B C11B C10B 121.8(4)
C11B C12B C13B 119.2(4)
O13B C13B C12B 122.0(4)
O13B C13B C8B 115.8(4)
C12B C13B C8B 122.1(4)
C33B C14B C10B 111.5(3)
C33B C14B C15B 115.1(3)
C10B C14B C15B 111.1(3)
C20B C15B C16B 117.0(4)
C20B C15B C14B 120.5(4)
C16B C15B C14B 122.5(4)
C15B C16B C17B 123.2(4)
C18B C17B C16B 116.8(4)
C18B C17B C21B 119.8(4)
C16B C17B C21B 123.4(4)
O18B C18B C19B 123.1(4)
O18B C18B C17B 115.6(4)
C19B C18B C17B 121.2(4)
C20B C19B C18B 120.2(4)
C19B C20B O20B 121.9(4)
C19B C20B C15B 121.6(4)
O20B C20B C15B 116.4(4)
C17B C21B C22B 111.8(3)
C17B C21B C37B 114.8(4)
C22B C21B C37B 111.0(4)
C23B C22B C27B 117.2(4)
C23B C22B C21B 123.3(4)
C27B C22B C21B 119.5(4)
C22B C23B C24B 123.4(4)
C23B C24B C25B 116.9(4)
C23B C24B C28B 122.3(4)
C25B C24B C28B 120.8(4)
C26B C25B C24B 121.9(4)
C26B C25B O25B 122.0(4)
C24B C25B O25B 116.1(4)
C27B C26B C25B 119.1(4)
O27B C27B C26B 123.0(4)
O27B C27B C22B 115.5(4)
C26B C27B C22B 121.5(4)
C1B C28B C41B 115.3(3)
C1B C28B C24B 111.6(3)
C41B C28B C24B 109.0(3)
C30B C29B C7B 113.7(3)
C31B C30B C29B 114.8(4)
C30B C31B C32B 113.5(4)
C14B C33B C34B 115.2(3)
C35B C34B C33B 112.8(4)
C36B C35B C34B 114.4(4)
C21B C37B C38B 110.2(5)
C39B C38B C39D 45.1(13)
C39B C38B C37B 116.2(6)
C39D C38B C37B 123.9(10)
C38B C39B C40B 107.8(7)
C38B C39D C40B 104.9(9)
C42B C41B C28B 117.0(4)
C41B C42B C43B 112.4(4)
C42B C43B C44B 113.3(6)
O4B C49B C50B 108.1(4)
O51B C50B C49B 113.0(5)
O51B C52B C53B 113.4(5)
O54B C53B C52B 110.1(4)
O54B C55B C56B 109.6(4)
O57B C56B C55B 109.9(4)
O57B C58B C59B 110.4(4)
O11B C59B C58B 113.0(4)
O18B C60B C61B 107.9(5)
O62B C61B C60B 108.4(5)
O62B C63B C64B 119.0(5)
O65B C64B C63B 111.4(5)
O65B C66B C67B 109.0(5)
O68B C67B C66B 110.2(5)
O68B C69B C70B 112.3(4)
O25B C70B C69B 113.1(4)
C4B O4B C49B 117.8(3)
C6B O6B C45B 118.8(3)
C11B O11B C59B 119.5(3)
C13B O13B C46B 116.9(3)
C18B O18B C60B 117.7(3)
C47C O20B C20B 119.6(10)
C47C O20B C47B 48.5(12)
C20B O20B C47B 115.6(4)
C25B O25B C70B 119.9(3)
C27B O27B C48B 117.7(3)
C50B O51B C52B 114.4(4)
C55B O54B C53B 112.9(4)
C56B O57B C58B 113.2(4)
C63B O62B C61B 115.7(4)
C64B O65B C66B 113.9(4)
C67B O68B C69B 112.8(4)

loop_
_geom_bond_atom_site_label_1
_geom_bond_atom_site_label_2
_geom_bond_distance
C1A C2A 1.393(5)
C1A C6A 1.397(6)
C1A C28A 1.520(6)
C2A C3A 1.393(6)
C3A C4A 1.394(6)
C3A C7A 1.526(5)
C4A O4A 1.374(5)
C4A C5A 1.396(6)
C5A C6A 1.382(6)
C6A O6A 1.375(5)
C7A C8A 1.522(5)
C7A C29A 1.524(6)
C8A C9A 1.384(5)
C8A C13A 1.400(5)
C9A C10A 1.392(6)
C10A C11A 1.385(6)
C10A C14A 1.528(5)
C11A C12A 1.383(6)
C11A O11A 1.385(5)
C12A C13A 1.387(6)
C13A O13A 1.380(5)
C14A C15A 1.519(6)
C14A C33A 1.534(6)
C15A C20A 1.385(6)
C15A C16A 1.400(6)
C16A C17A 1.395(6)
C17A C18A 1.391(6)
C17A C21A 1.515(6)
C18A O18A 1.375(5)
C18A C19A 1.395(6)
C19A C20A 1.392(6)
C20A O20A 1.384(5)
C21A C22A 1.531(6)
C21A C37A 1.543(6)
C22A C27A 1.387(6)
C22A C23A 1.389(6)
C23A C24A 1.386(6)
C24A C25A 1.390(6)
C24A C28A 1.529(5)
C25A O25A 1.388(5)
C25A C26A 1.391(6)
C26A C27A 1.384(6)
C27A O27A 1.376(5)
C28A C41A 1.522(6)
C29A C30A 1.532(6)
C30A C31A 1.505(6)
C31A C32A 1.531(7)
C33A C34A 1.506(6)
C34A C35A 1.531(7)
C35A C36A 1.571(9)
C37A C38A 1.528(6)
C38A C39A 1.509(7)
C38A C39C 1.584(9)
C39A C40A 1.515(8)
C39C C40C 1.534(10)
C41A C42A 1.525(6)
C42A C43A 1.506(7)
C43A C44A 1.519(7)
C45A O6A 1.408(9)
C45C O6A 1.38(2)
C46A O13A 1.427(5)
C47A O20A 1.418(5)
C48A O27A 1.425(5)
C49A O4A 1.419(5)
C49A C50A 1.502(7)
C50A O51A 1.428(5)
C52A O51A 1.416(6)
C52A C53A 1.457(7)
C53A O54A 1.414(6)
C55A O54A 1.413(6)
C55A C56A 1.478(7)
C56A O57A 1.403(6)
C58A O57A 1.430(5)
C58A C59A 1.480(7)
C59A O11A 1.426(5)
C60A O18A 1.421(6)
C60A C61A 1.520(7)
C61A O62A 1.408(7)
C63A O62A 1.423(7)
C63A C64A 1.506(8)
C64A O65A 1.426(6)
C66A O65A 1.415(6)
C66A C67A 1.488(8)
C67A O68A 1.422(6)
C69A O68A 1.425(6)
C69A C70A 1.470(7)
C70A O25A 1.414(5)
C1B C2B 1.391(5)
C1B C6B 1.397(6)
C1B C28B 1.518(6)
C2B C3B 1.389(6)
C3B C4B 1.394(6)
C3B C7B 1.530(5)
C4B C5B 1.380(6)
C4B O4B 1.381(5)
C5B C6B 1.396(6)
C6B O6B 1.374(5)
C7B C8B 1.519(5)
C7B C29B 1.532(6)
C8B C9B 1.389(5)
C8B C13B 1.397(5)
C9B C10B 1.394(5)
C10B C11B 1.394(5)
C10B C14B 1.523(5)
C11B O11B 1.381(5)
C11B C12B 1.381(6)
C12B C13B 1.384(6)
C13B O13B 1.384(5)
C14B C33B 1.521(6)
C14B C15B 1.525(5)
C15B C20B 1.394(6)
C15B C16B 1.397(6)
C16B C17B 1.398(6)
C17B C18B 1.394(6)
C17B C21B 1.514(6)
C18B O18B 1.380(5)
C18B C19B 1.388(6)
C19B C20B 1.365(6)
C20B O20B 1.380(5)
C21B C22B 1.517(6)
C21B C37B 1.530(7)
C22B C23B 1.387(6)
C22B C27B 1.396(6)
C23B C24B 1.390(6)
C24B C25B 1.392(6)
C24B C28B 1.532(6)
C25B C26B 1.385(6)
C25B O25B 1.393(5)
C26B C27B 1.382(6)
C27B O27B 1.377(5)
C28B C41B 1.531(6)
C29B C30B 1.525(6)
C30B C31B 1.511(6)
C31B C32B 1.518(6)
C33B C34B 1.528(6)
C34B C35B 1.515(6)
C35B C36B 1.506(7)
C37B C38B 1.535(7)
C38B C39B 1.481(7)
C38B C39D 1.503(10)
C39B C40B 1.529(7)
C39D C40B 1.564(10)
C41B C42B 1.522(6)
C42B C43B 1.524(7)
C43B C44B 1.529(8)
C45B O6B 1.420(5)
C46B O13B 1.420(5)
C47B O20B 1.429(8)
C47C O20B 1.37(2)
C48B O27B 1.418(5)
C49B O4B 1.424(5)
C49B C50B 1.513(6)
C50B O51B 1.414(6)
C52B O51B 1.419(6)
C52B C53B 1.499(7)
C53B O54B 1.426(6)
C55B O54B 1.418(5)
C55B C56B 1.478(7)
C56B O57B 1.417(6)
C58B O57B 1.418(6)
C58B C59B 1.504(7)
C59B O11B 1.429(5)
C60B O18B 1.406(6)
C60B C61B 1.501(7)
C61B O62B 1.426(6)
C63B O62B 1.419(7)
C63B C64B 1.451(8)
C64B O65B 1.408(6)
C66B O65B 1.410(6)
C66B C67B 1.488(8)
C67B O68B 1.403(6)
C69B O68B 1.434(6)
C69B C70B 1.496(7)
C70B O25B 1.424(5)

loop_
_geom_torsion_atom_site_label_1
_geom_torsion_atom_site_label_2
_geom_torsion_atom_site_label_3
_geom_torsion_atom_site_label_4
_geom_torsion
C6A C1A C2A C3A -0.8(6)
C28A C1A C2A C3A 180.0(4)
C1A C2A C3A C4A 0.6(6)
C1A C2A C3A C7A 179.5(4)
C2A C3A C4A O4A -177.4(3)
C7A C3A C4A O4A 3.6(5)
C2A C3A C4A C5A 0.3(6)
C7A C3A C4A C5A -178.7(3)
O4A C4A C5A C6A 176.6(4)
C3A C4A C5A C6A -1.0(6)
C4A C5A C6A O6A -176.8(4)
C4A C5A C6A C1A 0.9(6)
C2A C1A C6A O6A 177.8(3)
C28A C1A C6A O6A -2.9(5)
C2A C1A C6A C5A 0.0(6)
C28A C1A C6A C5A 179.3(4)
C2A C3A C7A C8A -109.3(4)
C4A C3A C7A C8A 69.6(5)
C2A C3A C7A C29A 18.4(5)
C4A C3A C7A C29A -162.7(3)
C29A C7A C8A C9A -98.7(5)
C3A C7A C8A C9A 30.5(6)
C29A C7A C8A C13A 83.1(5)
C3A C7A C8A C13A -147.8(4)
C13A C8A C9A C10A -0.3(6)
C7A C8A C9A C10A -178.6(4)
C8A C9A C10A C11A 0.3(6)
C8A C9A C10A C14A 179.0(4)
C9A C10A C11A C12A 1.0(6)
C14A C10A C11A C12A -177.7(4)
C9A C10A C11A O11A 176.2(4)
C14A C10A C11A O11A -2.5(6)
O11A C11A C12A C13A -177.2(4)
C10A C11A C12A C13A -2.3(7)
C11A C12A C13A O13A 179.4(4)
C11A C12A C13A C8A 2.3(7)
C9A C8A C13A O13A -178.4(4)
C7A C8A C13A O13A 0.0(6)
C9A C8A C13A C12A -1.0(6)
C7A C8A C13A C12A 177.4(4)
C11A C10A C14A C15A 141.7(4)
C9A C10A C14A C15A -36.9(6)
C11A C10A C14A C33A -90.1(5)
C9A C10A C14A C33A 91.3(5)
C10A C14A C15A C20A -72.1(5)
C33A C14A C15A C20A 160.3(4)
C10A C14A C15A C16A 111.1(4)
C33A C14A C15A C16A -16.5(6)
C20A C15A C16A C17A -0.6(6)
C14A C15A C16A C17A 176.4(4)
C15A C16A C17A C18A 1.8(6)
C15A C16A C17A C21A -176.3(4)
C16A C17A C18A O18A 178.3(3)
C21A C17A C18A O18A -3.5(6)
C16A C17A C18A C19A -1.1(6)
C21A C17A C18A C19A 177.1(4)
O18A C18A C19A C20A 179.9(4)
C17A C18A C19A C20A -0.7(6)
C16A C15A C20A O20A 179.7(4)
C14A C15A C20A O20A 2.7(6)
C16A C15A C20A C19A -1.3(6)
C14A C15A C20A C19A -178.4(4)
C18A C19A C20A O20A -179.2(4)
C18A C19A C20A C15A 2.0(6)
C18A C17A C21A C22A 79.7(5)
C16A C17A C21A C22A -102.2(5)
C18A C17A C21A C37A -154.2(4)
C16A C17A C21A C37A 23.8(5)
C17A C21A C22A C27A -152.1(4)
C37A C21A C22A C27A 79.9(5)
C17A C21A C22A C23A 28.1(6)
C37A C21A C22A C23A -99.9(5)
C27A C22A C23A C24A 0.3(7)
C21A C22A C23A C24A -179.9(4)
C22A C23A C24A C25A -1.7(7)
C22A C23A C24A C28A 178.8(4)
C23A C24A C25A O25A -177.2(4)
C28A C24A C25A O25A 2.3(6)
C23A C24A C25A C26A 2.3(7)
C28A C24A C25A C26A -178.2(4)
O25A C25A C26A C27A 178.0(4)
C24A C25A C26A C27A -1.4(7)
C25A C26A C27A O27A 179.5(4)
C25A C26A C27A C22A -0.1(7)
C23A C22A C27A O27A -179.0(4)
C21A C22A C27A O27A 1.2(6)
C23A C22A C27A C26A 0.6(7)
C21A C22A C27A C26A -179.2(4)
C2A C1A C28A C41A -13.2(5)
C6A C1A C28A C41A 167.6(4)
C2A C1A C28A C24A 114.0(4)
C6A C1A C28A C24A -65.3(5)
C23A C24A C28A C1A -29.2(6)
C25A C24A C28A C1A 151.3(4)
C23A C24A C28A C41A 101.3(5)
C25A C24A C28A C41A -78.2(5)
C8A C7A C29A C30A -165.2(3)
C3A C7A C29A C30A 67.4(4)
C7A C29A C30A C31A -172.4(4)
C29A C30A C31A C32A -176.7(4)
C15A C14A C33A C34A -163.9(4)
C10A C14A C33A C34A 68.1(5)
C14A C33A C34A C35A 174.4(4)
C33A C34A C35A C36A -170.7(5)
C17A C21A C37A C38A 61.8(5)
C22A C21A C37A C38A -170.4(4)
C21A C37A C38A C39A 173.7(7)
C21A C37A C38A C39C -149.5(9)
C37A C38A C39A C40A -177.8(9)
C39C C38A C39A C40A 100.8(16)
C39A C38A C39C C40C -74.6(19)
C37A C38A C39C C40C 173.1(16)
C1A C28A C41A C42A -68.2(5)
C24A C28A C41A C42A 164.0(4)
C28A C41A C42A C43A -164.4(4)
C41A C42A C43A C44A 171.7(4)
O4A C49A C50A O51A 73.8(5)
O51A C52A C53A O54A 76.7(6)
O54A C55A C56A O57A 74.8(6)
O57A C58A C59A O11A -70.1(5)
O18A C60A C61A O62A 75.1(6)
O62A C63A C64A O65A 79.0(6)
O65A C66A C67A O68A 72.3(6)
O68A C69A C70A O25A -92.6(5)
C3A C4A O4A C49A -135.1(4)
C5A C4A O4A C49A 47.2(5)
C50A C49A O4A C4A 151.1(4)
C5A C6A O6A C45C -47(3)
C1A C6A O6A C45C 135(3)
C5A C6A O6A C45A -0.9(11)
C1A C6A O6A C45A -178.7(10)
C12A C11A O11A C59A -34.1(6)
C10A C11A O11A C59A 150.7(4)
C58A C59A O11A C11A 118.9(4)
C12A C13A O13A C46A 2.6(6)
C8A C13A O13A C46A 180.0(4)
C17A C18A O18A C60A -174.7(4)
C19A C18A O18A C60A 4.7(6)
C61A C60A O18A C18A 166.0(4)
C15A C20A O20A C47A -174.8(4)
C19A C20A O20A C47A 6.2(6)
C24A C25A O25A C70A -160.5(4)
C26A C25A O25A C70A 20.1(7)
C69A C70A O25A C25A 73.4(6)
C26A C27A O27A C48A -3.4(7)
C22A C27A O27A C48A 176.2(4)
C53A C52A O51A C50A -66.1(6)
C49A C50A O51A C52A -149.3(4)
C56A C55A O54A C53A 170.5(4)
C52A C53A O54A C55A -166.1(5)
C55A C56A O57A C58A 176.4(4)
C59A C58A O57A C56A 106.4(5)
C60A C61A O62A C63A -99.5(6)
C64A C63A O62A C61A -85.7(6)
C67A C66A O65A C64A -175.9(5)
C63A C64A O65A C66A -177.0(5)
C66A C67A O68A C69A -178.0(4)
C70A C69A O68A C67A 171.6(4)
C6B C1B C2B C3B -0.6(6)
C28B C1B C2B C3B 178.7(4)
C1B C2B C3B C4B 2.1(6)
C1B C2B C3B C7B -176.9(4)
C2B C3B C4B C5B -1.8(6)
C7B C3B C4B C5B 177.2(4)
C2B C3B C4B O4B 178.1(3)
C7B C3B C4B O4B -2.9(5)
O4B C4B C5B C6B -179.8(4)
C3B C4B C5B C6B 0.1(6)
C4B C5B C6B O6B -178.0(4)
C4B C5B C6B C1B 1.5(6)
C2B C1B C6B O6B 178.3(3)
C28B C1B C6B O6B -1.0(5)
C2B C1B C6B C5B -1.3(6)
C28B C1B C6B C5B 179.4(4)
C2B C3B C7B C8B -101.3(4)
C4B C3B C7B C8B 79.8(5)
C2B C3B C7B C29B 26.9(5)
C4B C3B C7B C29B -152.1(4)
C3B C7B C8B C9B 28.0(6)
C29B C7B C8B C9B -101.8(4)
C3B C7B C8B C13B -153.4(4)
C29B C7B C8B C13B 76.8(5)
C13B C8B C9B C10B 0.3(6)
C7B C8B C9B C10B 179.0(4)
C8B C9B C10B C11B -0.8(6)
C8B C9B C10B C14B 178.4(4)
C9B C10B C11B O11B -176.4(4)
C14B C10B C11B O11B 4.4(6)
C9B C10B C11B C12B 1.4(6)
C14B C10B C11B C12B -177.8(4)
O11B C11B C12B C13B 176.1(4)
C10B C11B C12B C13B -1.6(7)
C11B C12B C13B O13B -179.6(4)
C11B C12B C13B C8B 1.0(7)
C9B C8B C13B O13B -179.8(3)
C7B C8B C13B O13B 1.5(6)
C9B C8B C13B C12B -0.4(6)
C7B C8B C13B C12B -179.1(4)
C9B C10B C14B C33B 98.7(5)
C11B C10B C14B C33B -82.1(5)
C9B C10B C14B C15B -31.2(5)
C11B C10B C14B C15B 148.0(4)
C33B C14B C15B C20B 166.2(4)
C10B C14B C15B C20B -65.9(5)
C33B C14B C15B C16B -14.8(5)
C10B C14B C15B C16B 113.2(4)
C20B C15B C16B C17B -1.6(6)
C14B C15B C16B C17B 179.3(4)
C15B C16B C17B C18B 0.7(6)
C15B C16B C17B C21B -179.7(4)
C16B C17B C18B O18B -176.5(3)
C21B C17B C18B O18B 4.0(5)
C16B C17B C18B C19B 1.0(6)
C21B C17B C18B C19B -178.6(4)
O18B C18B C19B C20B 175.5(4)
C17B C18B C19B C20B -1.8(6)
C18B C19B C20B O20B -174.7(4)
C18B C19B C20B C15B 0.9(6)
C16B C15B C20B C19B 0.8(6)
C14B C15B C20B C19B 179.9(4)
C16B C15B C20B O20B 176.6(3)
C14B C15B C20B O20B -4.3(5)
C18B C17B C21B C22B 72.3(5)
C16B C17B C21B C22B -107.2(5)
C18B C17B C21B C37B -160.1(4)
C16B C17B C21B C37B 20.3(6)
C17B C21B C22B C23B 30.2(6)
C37B C21B C22B C23B -99.4(5)
C17B C21B C22B C27B -149.0(4)
C37B C21B C22B C27B 81.4(5)
C27B C22B C23B C24B -2.2(6)
C21B C22B C23B C24B 178.6(4)
C22B C23B C24B C25B 0.8(6)
C22B C23B C24B C28B -177.6(4)
C23B C24B C25B C26B 1.3(7)
C28B C24B C25B C26B 179.7(4)
C23B C24B C25B O25B -179.7(4)
C28B C24B C25B O25B -1.3(6)
C24B C25B C26B C27B -1.7(7)
O25B C25B C26B C27B 179.3(4)
C25B C26B C27B O27B -179.9(4)
C25B C26B C27B C22B 0.2(7)
C23B C22B C27B O27B -178.2(4)
C21B C22B C27B O27B 1.1(6)
C23B C22B C27B C26B 1.7(7)
C21B C22B C27B C26B -179.0(4)
C2B C1B C28B C41B -13.8(6)
C6B C1B C28B C41B 165.4(4)
C2B C1B C28B C24B 111.2(4)
C6B C1B C28B C24B -69.5(5)
C23B C24B C28B C1B -36.7(6)
C25B C24B C28B C1B 144.9(4)
C23B C24B C28B C41B 91.8(5)
C25B C24B C28B C41B -86.6(5)
C8B C7B C29B C30B -163.9(4)
C3B C7B C29B C30B 66.9(5)
C7B C29B C30B C31B 178.0(4)
C29B C30B C31B C32B -173.9(4)
C10B C14B C33B C34B 166.5(3)
C15B C14B C33B C34B -65.7(5)
C14B C33B C34B C35B 174.7(4)
C33B C34B C35B C36B 172.9(5)
C17B C21B C37B C38B 68.3(5)
C22B C21B C37B C38B -163.7(4)
C21B C37B C38B C39B 175.4(6)
C21B C37B C38B C39D 123.5(18)
C39D C38B C39B C40B -59.1(13)
C37B C38B C39B C40B -171.9(7)
C39B C38B C39D C40B 55.7(12)
C37B C38B C39D C40B 150.4(13)
C38B C39B C40B C39D 58.2(13)
C38B C39D C40B C39B -55.6(12)
C1B C28B C41B C42B -67.4(5)
C24B C28B C41B C42B 166.1(4)
C28B C41B C42B C43B -170.4(4)
C41B C42B C43B C44B 178.4(5)
O4B C49B C50B O51B 75.7(5)
O51B C52B C53B O54B 80.3(6)
O54B C55B C56B O57B 70.9(5)
O57B C58B C59B O11B -94.1(5)
O18B C60B C61B O62B 72.8(6)
O62B C63B C64B O65B 75.5(7)
O65B C66B C67B O68B 75.1(6)
O68B C69B C70B O25B -70.7(5)
C5B C4B O4B C49B 2.1(6)
C3B C4B O4B C49B -177.9(4)
C50B C49B O4B C4B 169.6(4)
C5B C6B O6B C45B -1.5(6)
C1B C6B O6B C45B 178.9(4)
C12B C11B O11B C59B 26.1(6)
C10B C11B O11B C59B -156.2(4)
C58B C59B O11B C11B 68.8(5)
C12B C13B O13B C46B -5.6(6)
C8B C13B O13B C46B 173.8(4)
C19B C18B O18B C60B 47.0(6)
C17B C18B O18B C60B -135.6(4)
C61B C60B O18B C18B 149.2(4)
C19B C20B O20B C47C -9.2(18)
C15B C20B O20B C47C 175.0(17)
C19B C20B O20B C47B -64.3(7)
C15B C20B O20B C47B 119.9(6)
C26B C25B O25B C70B -24.3(7)
C24B C25B O25B C70B 156.7(4)
C69B C70B O25B C25B 108.5(5)
C26B C27B O27B C48B 2.6(7)
C22B C27B O27B C48B -177.5(4)
C49B C50B O51B C52B -101.2(5)
C53B C52B O51B C50B -82.1(6)
C56B C55B O54B C53B -175.9(4)
C52B C53B O54B C55B -177.4(4)
C55B C56B O57B C58B -178.8(4)
C59B C58B O57B C56B 177.7(4)
C64B C63B O62B C61B -61.3(7)
C60B C61B O62B C63B -149.5(5)
C63B C64B O65B C66B -168.1(5)
C67B C66B O65B C64B 172.9(5)
C66B C67B O68B C69B 172.6(4)
C70B C69B O68B C67B 109.4(5)
